data_7050260
loop_
_publ_author_name
'Albert Escuer'
'Merc\`e Font-Bard\'ia'
'Salah S. Massoud'
'Franz A. Mautner'
'Evaristo Pe\~nalba'
'Xavier Solans'
'Ramon Vicente'

_publ_section_title
;
 Three new dinuclear copper(II) complexes with [Cu(\m1,3-N3)2Cu]2+ and
 [Cu(\m1,1-N3)2Cu]2+ asymmetrical cores: syntheses, structures and
 magnetic behaviour
;
_journal_issue 6
_journal_name_full 'New J. Chem.'
_journal_page_first 681
_journal_page_last 686
_journal_paper_doi 10.1039/b314526c
_journal_volume 28
_journal_year 2004
_chemical_formula_sum 'C10 H30 Cl2 Cu2 N12 O8'
_chemical_formula_weight 644.44
_chemical_name_systematic
;
?
;
_space_group_IT_number 2
_symmetry_space_group_name_Hall '-P 1'
_symmetry_space_group_name_H-M 'P -1'
_atom_sites_solution_hydrogens geom
_atom_sites_solution_primary direct
_atom_sites_solution_secondary difmap
_audit_creation_method SHELXL
_cell_angle_alpha 71.79(5)
_cell_angle_beta 68.88(6)
_cell_angle_gamma 63.20(5)
_cell_formula_units_Z 1
_cell_length_a 8.524(6)
_cell_length_b 8.780(4)
_cell_length_c 11.320(6)
_cell_measurement_temperature 293(2)
_cell_volume 693.9(8)
_computing_structure_refinement 'SHELXL-93 (Sheldrick, 1993)'
_computing_structure_solution 'SHELXS-86 (Sheldrick, 1990)'
_diffrn_ambient_temperature 293(2)
_diffrn_radiation_monochromator graphite
_diffrn_radiation_source 'fine-focus sealed tube'
_diffrn_radiation_type MoK\a
_diffrn_radiation_wavelength 0.71069
_diffrn_reflns_av_R_equivalents 0.0043
_diffrn_reflns_av_sigmaI/netI 0.0179
_diffrn_reflns_limit_h_max 11
_diffrn_reflns_limit_h_min -11
_diffrn_reflns_limit_k_max 7
_diffrn_reflns_limit_k_min -11
_diffrn_reflns_limit_l_max 13
_diffrn_reflns_limit_l_min -15
_diffrn_reflns_number 3662
_diffrn_reflns_theta_max 29.90
_diffrn_reflns_theta_min 1.96
_exptl_absorpt_coefficient_mu 1.779
_exptl_crystal_density_diffrn 1.542
_exptl_crystal_F_000 330
_refine_diff_density_max 2.163
_refine_diff_density_min -1.976
_refine_diff_density_rms 0.172
_refine_ls_extinction_coef 0.0334(78)
_refine_ls_extinction_expression Fc^*^=kFc[1+0.001xFc^2^\l^3^/sin(2\q)]^-1/4^
_refine_ls_extinction_method SHELXL
_refine_ls_goodness_of_fit_all 1.076
_refine_ls_goodness_of_fit_obs 1.089
_refine_ls_matrix_type full
_refine_ls_number_parameters 242
_refine_ls_number_reflns 3478
_refine_ls_number_restraints 0
_refine_ls_restrained_S_all 1.225
_refine_ls_restrained_S_obs 1.089
_refine_ls_R_factor_all 0.0788
_refine_ls_R_factor_obs 0.0654
_refine_ls_shift/esd_max -0.056
_refine_ls_shift/esd_mean 0.006
_refine_ls_structure_factor_coef Fsqd
_refine_ls_weighting_details 'w=1/[\s^2^(Fo^2^)+(0.1359P)^2^+0.0437P] where P=(Fo^2^+2Fc^2^)/3'
_refine_ls_weighting_scheme calc
_refine_ls_wR_factor_all 0.1907
_refine_ls_wR_factor_obs 0.1587
_reflns_number_observed 3066
_reflns_number_total 3528
_reflns_observed_criterion >2sigma(I)
_cod_data_source_file b314526c.txt
_cod_data_source_block aee5
_cod_depositor_comments
;
The following automatic conversions were performed:

'_refine_ls_weighting_scheme' value 'calc
w=1/[\s^2^(Fo^2^)+(0.1359P)^2^+0.0437P] where P=(Fo^2^+2Fc^2^)/3' was
changed to 'calc'. New tag '_refine_ls_weighting_details' was
created. The value of the new tag was set to
'w=1/[\s^2^(Fo^2^)+(0.1359P)^2^+0.0437P] where P=(Fo^2^+2Fc^2^)/3'.

Automatic conversion script
Id: cif_fix_values 3143 2015-03-26 13:38:13Z robertas 
;
_cod_original_cell_volume 693.9(7)
_cod_database_code 7050260

loop_
_symmetry_equiv_pos_as_xyz
'x, y, z'
'-x, -y, -z'

loop_
_atom_site_aniso_label
_atom_site_aniso_U_11
_atom_site_aniso_U_22
_atom_site_aniso_U_33
_atom_site_aniso_U_23
_atom_site_aniso_U_13
_atom_site_aniso_U_12
Cu 0.0363(3) 0.0324(3) 0.0311(3) -0.00005(14) -0.0125(2) -0.0165(2)
N1 0.0432(14) 0.045(2) 0.0444(14) -0.0004(11) -0.0216(11) -0.0227(12)
N2 0.0371(12) 0.0336(13) 0.0374(13) 0.0010(10) -0.0153(10) -0.0170(11)
N3 0.0365(13) 0.054(2) 0.0466(15) 0.0014(13) -0.0122(11) -0.0230(13)
N4 0.056(2) 0.0293(13) 0.0375(13) -0.0033(10) -0.0105(12) -0.0163(12)
N5 0.0498(15) 0.0337(14) 0.0400(13) -0.0029(11) -0.0092(11) -0.0188(12)
N6 0.079(2) 0.044(2) 0.067(2) -0.018(2) -0.005(2) -0.023(2)
C1 0.040(2) 0.059(2) 0.053(2) -0.002(2) -0.0157(14) -0.025(2)
C2 0.047(2) 0.053(2) 0.038(2) 0.0046(13) -0.0127(13) -0.030(2)
C3 0.045(2) 0.044(2) 0.040(2) 0.0036(13) -0.0220(13) -0.0172(14)
C4 0.047(2) 0.059(2) 0.056(2) -0.002(2) -0.025(2) -0.026(2)
C5 0.062(2) 0.039(2) 0.040(2) -0.0066(13) -0.012(2) -0.020(2)
Cl 0.0432(4) 0.0326(4) 0.0409(4) -0.0010(3) -0.0149(3) -0.0139(3)
O1 0.081(2) 0.055(2) 0.098(3) 0.019(2) -0.045(2) -0.011(2)
O2 0.210(18) 0.066(7) 0.083(8) 0.009(5) -0.086(9) -0.065(9)
O3 0.102(7) 0.078(6) 0.010(5) 0.005(5) 0.003(4) -0.034(5)
O4 0.060(7) 0.163(19) 0.141(12) 0.042(12) -0.036(7) -0.057(10)
O2' 0.064(4) 0.047(5) 0.067(6) -0.036(4) -0.023(4) 0.002(4)
O3' 0.181(13) 0.084(7) 0.029(8) 0.013(8) -0.015(8) -0.059(8)
O4' 0.068(8) 0.075(6) 0.233(21) -0.050(10) -0.062(10) -0.029(5)

loop_
_atom_site_label
_atom_site_type_symbol
_atom_site_fract_x
_atom_site_fract_y
_atom_site_fract_z
_atom_site_U_iso_or_equiv
_atom_site_thermal_displace_type
_atom_site_occupancy
_atom_site_calc_flag
_atom_site_refinement_flags
_atom_site_disorder_group
Cu Cu -0.00599(4) 0.16083(4) 0.37250(3) 0.0322(2) Uani 1 d . .
N1 N 0.2251(4) 0.1904(4) 0.3481(3) 0.0407(6) Uani 1 d . .
N2 N 0.0824(4) 0.1687(4) 0.1671(3) 0.0348(5) Uani 1 d . .
N3 N -0.2613(4) 0.2355(5) 0.3573(3) 0.0458(7) Uani 1 d . .
N4 N -0.0964(4) 0.1638(4) 0.5707(3) 0.0422(6) Uani 1 d . .
N5 N -0.1895(4) 0.3052(4) 0.6305(3) 0.0417(6) Uani 1 d . .
N6 N -0.2771(6) 0.4355(5) 0.6912(4) 0.0658(10) Uani 1 d . .
C1 C 0.3426(5) 0.1738(6) 0.2073(4) 0.0493(8) Uani 1 d . .
C2 C 0.2120(5) 0.2575(5) 0.1222(3) 0.0443(7) Uani 1 d . .
C3 C -0.0903(5) 0.2896(5) 0.1275(3) 0.0423(7) Uani 1 d . .
C4 C -0.2476(5) 0.2375(6) 0.2176(4) 0.0501(8) Uani 1 d . .
C5 C 0.1778(6) -0.0200(5) 0.1149(3) 0.0471(8) Uani 1 d . .
Cl Cl 0.72433(10) 0.72649(10) 0.32512(7) 0.0394(2) Uani 1 d . .
O1 O 0.8532(6) 0.5644(5) 0.3801(4) 0.0858(12) Uani 1 d . .
O2 O 0.6555(31) 0.8901(25) 0.4027(18) 0.106(7) Uani 0.50 d P .
O3 O 0.8150(26) 0.7643(32) 0.1788(12) 0.072(3) Uani 0.50 d P .
O4 O 0.5605(28) 0.7044(29) 0.3457(23) 0.130(8) Uani 0.50 d P .
O2' O 0.6267(17) 0.8832(19) 0.3989(14) 0.060(3) Uani 0.50 d P .
O3' O 0.8171(40) 0.7657(37) 0.2103(13) 0.104(6) Uani 0.50 d P .
O4' O 0.5938(24) 0.6786(23) 0.3138(25) 0.112(7) Uani 0.50 d P .
H1N H 0.3098(77) 0.1009(85) 0.3925(57) 0.074(16) Uiso 1 d . .
H1NA H 0.1826(58) 0.3048(65) 0.3720(41) 0.048(11) Uiso 1 d . .
H3N H -0.3163(65) 0.1719(65) 0.3879(45) 0.049(12) Uiso 1 d . .
H3NA H -0.3427(57) 0.3483(60) 0.3960(42) 0.041(10) Uiso 1 d . .
H1 H 0.4303(76) 0.2342(80) 0.1824(55) 0.073(15) Uiso 1 d . .
H1A H 0.4347(88) 0.0247(91) 0.1924(63) 0.091(19) Uiso 1 d . .
H2 H 0.2973(78) 0.2291(82) 0.0349(57) 0.076(16) Uiso 1 d . .
H2A H 0.1103(72) 0.4264(76) 0.1424(54) 0.069(15) Uiso 1 d . .
H3 H -0.0848(73) 0.2690(78) 0.0468(55) 0.073(16) Uiso 1 d . .
H3A H -0.1359(65) 0.4134(71) 0.1481(47) 0.058(13) Uiso 1 d . .
H4 H -0.2167(64) 0.1117(70) 0.2020(45) 0.055(12) Uiso 1 d . .
H4A H -0.3612(78) 0.3499(84) 0.1894(55) 0.079(17) Uiso 1 d . .
H5 H 0.2198(60) 0.0116(65) 0.0061(42) 0.050(11) Uiso 1 d . .
H5A H 0.0766(61) -0.0588(62) 0.1490(43) 0.048(11) Uiso 1 d . .
H5B H 0.2992(68) -0.0940(73) 0.1308(49) 0.058(13) Uiso 1 d . .

loop_
_atom_type_symbol
_atom_type_description
_atom_type_scat_dispersion_real
_atom_type_scat_dispersion_imag
_atom_type_scat_source
C C 0.0033 0.0016 'International Tables Vol C Tables 4.2.6.8 and 6.1.1.4'
H H 0.0000 0.0000 'International Tables Vol C Tables 4.2.6.8 and 6.1.1.4'
N N 0.0061 0.0033 'International Tables Vol C Tables 4.2.6.8 and 6.1.1.4'
O O 0.0106 0.0060 'International Tables Vol C Tables 4.2.6.8 and 6.1.1.4'
Cl Cl 0.1484 0.1585 'International Tables Vol C Tables 4.2.6.8 and 6.1.1.4'
Cu Cu 0.3201 1.2651 'International Tables Vol C Tables 4.2.6.8 and 6.1.1.4'

loop_
_geom_angle_atom_site_label_1
_geom_angle_atom_site_label_2
_geom_angle_atom_site_label_3
_geom_angle
_geom_angle_site_symmetry_1
_geom_angle_site_symmetry_3
_geom_angle_publ_flag
N1 Cu N3 155.74(14) . . ?
N1 Cu N4 94.74(14) . . ?
N3 Cu N4 92.67(14) . . ?
N1 Cu N2 85.07(12) . . ?
N3 Cu N2 86.64(13) . . ?
N4 Cu N2 177.76(10) . . ?
C1 N1 Cu 108.9(2) . . ?
C1 N1 H1N 99.0(34) . . ?
Cu N1 H1N 116.9(38) . . ?
C1 N1 H1NA 115.6(25) . . ?
Cu N1 H1NA 104.1(25) . . ?
H1N N1 H1NA 112.8(44) . . ?
C2 N2 C3 109.5(3) . . ?
C2 N2 C5 111.1(3) . . ?
C3 N2 C5 113.0(3) . . ?
C2 N2 Cu 103.1(2) . . ?
C3 N2 Cu 101.6(2) . . ?
C5 N2 Cu 117.7(2) . . ?
C4 N3 Cu 107.8(2) . . ?
C4 N3 H3N 94.0(34) . . ?
Cu N3 H3N 121.9(34) . . ?
C4 N3 H3NA 119.2(24) . . ?
Cu N3 H3NA 107.7(24) . . ?
H3N N3 H3NA 106.6(41) . . ?
N5 N4 Cu 127.9(2) . . ?
N6 N5 N4 177.9(3) . . ?
C2 C1 N1 106.9(3) . . ?
C2 C1 H1 111.3(33) . . ?
N1 C1 H1 109.5(33) . . ?
C2 C1 H1A 109.2(32) . . ?
N1 C1 H1A 113.4(31) . . ?
H1 C1 H1A 106.5(44) . . ?
N2 C2 C1 108.7(3) . . ?
N2 C2 H2 109.9(35) . . ?
C1 C2 H2 101.9(34) . . ?
N2 C2 H2A 106.5(23) . . ?
C1 C2 H2A 107.1(24) . . ?
H2 C2 H2A 122.1(42) . . ?
N2 C3 C4 109.6(3) . . ?
N2 C3 H3 109.7(34) . . ?
C4 C3 H3 101.0(33) . . ?
N2 C3 H3A 111.5(28) . . ?
C4 C3 H3A 99.3(26) . . ?
H3 C3 H3A 123.9(45) . . ?
C3 C4 N3 109.2(3) . . ?
C3 C4 H4 105.7(25) . . ?
N3 C4 H4 112.2(26) . . ?
C3 C4 H4A 99.8(31) . . ?
N3 C4 H4A 107.5(31) . . ?
H4 C4 H4A 121.3(41) . . ?
N2 C5 H5 106.6(25) . . ?
N2 C5 H5A 101.1(27) . . ?
H5 C5 H5A 113.7(36) . . ?
N2 C5 H5B 113.4(32) . . ?
H5 C5 H5B 99.1(37) . . ?
H5A C5 H5B 122.4(44) . . ?
O3' Cl O4' 107.3(16) . . ?
O3' Cl O4 120.7(16) . . ?
O4' Cl O4 17.3(17) . . ?
O3' Cl O1 104.1(13) . . ?
O4' Cl O1 104.7(9) . . ?
O4 Cl O1 108.9(9) . . ?
O3' Cl O3 10.2(20) . . ?
O4' Cl O3 97.1(13) . . ?
O4 Cl O3 110.8(13) . . ?
O1 Cl O3 107.0(8) . . ?
O3' Cl O2' 111.8(14) . . ?
O4' Cl O2' 109.9(10) . . ?
O4 Cl O2' 93.7(12) . . ?
O1 Cl O2' 118.4(6) . . ?
O3 Cl O2' 117.1(12) . . ?
O3' Cl O2 107.5(15) . . ?
O4' Cl O2 119.5(11) . . ?
O4 Cl O2 103.2(13) . . ?
O1 Cl O2 112.6(7) . . ?
O3 Cl O2 114.2(12) . . ?
O2' Cl O2 9.7(12) . . ?

loop_
_geom_bond_atom_site_label_1
_geom_bond_atom_site_label_2
_geom_bond_distance
_geom_bond_site_symmetry_2
_geom_bond_publ_flag
Cu N1 2.012(3) . ?
Cu N3 2.027(3) . ?
Cu N4 2.098(3) . ?
Cu N2 2.159(3) . ?
N1 C1 1.559(5) . ?
N1 H1N 0.95(6) . ?
N1 H1NA 0.99(5) . ?
N2 C2 1.487(4) . ?
N2 C3 1.505(4) . ?
N2 C5 1.675(5) . ?
N3 C4 1.539(5) . ?
N3 H3N 0.81(5) . ?
N3 H3NA 1.04(5) . ?
N4 N5 1.371(4) . ?
N5 N6 1.301(5) . ?
C1 C2 1.517(5) . ?
C1 H1 1.02(6) . ?
C1 H1A 1.21(7) . ?
C2 H2 1.02(6) . ?
C2 H2A 1.38(6) . ?
C3 C4 1.525(5) . ?
C3 H3 0.97(6) . ?
C3 H3A 1.05(5) . ?
C4 H4 1.07(5) . ?
C4 H4A 1.09(6) . ?
C5 H5 1.13(4) . ?
C5 H5A 0.98(5) . ?
C5 H5B 0.99(5) . ?
Cl O3' 1.29(2) . ?
Cl O4' 1.410(12) . ?
Cl O4 1.42(2) . ?
Cl O1 1.466(4) . ?
Cl O3 1.554(13) . ?
Cl O2' 1.571(11) . ?
Cl O2 1.68(2) . ?
